data_4508055
loop_
_publ_author_name
'Singh, Ruchi'
'Bharadwaj, Parimal K.'

_publ_section_title
;
 Coordination Polymers Built with a Linear Bis-Imidazole and Different
 Dicarboxylates: Unusual Entanglement and Emission Properties
;
_journal_issue 8
_journal_name_full 'Crystal Growth &amp; Design'
_journal_page_first 3722
_journal_paper_doi 10.1021/cg400756z
_journal_volume 13
_journal_year 2013
_chemical_formula_moiety 'C30 H22 Cd Fe N6 O7'
_chemical_formula_sum 'C30 H22 Cd Fe N6 O7'
_chemical_formula_weight 746.79
_chemical_name_systematic
;
 ?
;
_space_group_IT_number 14
_symmetry_cell_setting monoclinic
_symmetry_space_group_name_Hall '-P 2ybc'
_symmetry_space_group_name_H-M 'P 1 21/c 1'
_atom_sites_solution_hydrogens geom
_atom_sites_solution_primary direct
_atom_sites_solution_secondary difmap
_audit_creation_method SHELXL-97
_cell_angle_alpha 90.000
_cell_angle_beta 94.604(5)
_cell_angle_gamma 90.000
_cell_formula_units_Z 4
_cell_length_a 15.045(5)
_cell_length_b 20.017(4)
_cell_length_c 9.736(5)
_cell_measurement_reflns_used 999
_cell_measurement_temperature 100(2)
_cell_measurement_theta_max 25.50
_cell_measurement_theta_min 1.36
_cell_volume 2922.6(19)
_computing_cell_refinement 'SAINT 6.45 ( Bruker, 2003)'
_computing_data_collection 'SMART 5.628 (Bruker, 2003)'
_computing_data_reduction 'SAINT 6.45 ( Bruker, 2003)'
_computing_molecular_graphics 'DIAMOND 2.1e'
_computing_structure_refinement 'SHELXL-97 (Sheldrick, 1997)'
_computing_structure_solution SIR-97
_diffrn_ambient_temperature 100(2)
_diffrn_measured_fraction_theta_full 0.999
_diffrn_measured_fraction_theta_max 0.999
_diffrn_measurement_device_type 'BRUKER SMART APEX'
_diffrn_measurement_method /w-scans
_diffrn_radiation_monochromator graphite
_diffrn_radiation_source 'fine-focus sealed tube'
_diffrn_radiation_type MoK\a
_diffrn_radiation_wavelength 0.71073
_diffrn_reflns_av_R_equivalents 0.0730
_diffrn_reflns_av_sigmaI/netI 0.0900
_diffrn_reflns_limit_h_max 18
_diffrn_reflns_limit_h_min -14
_diffrn_reflns_limit_k_max 24
_diffrn_reflns_limit_k_min -18
_diffrn_reflns_limit_l_max 11
_diffrn_reflns_limit_l_min -11
_diffrn_reflns_number 15752
_diffrn_reflns_theta_full 25.50
_diffrn_reflns_theta_max 25.50
_diffrn_reflns_theta_min 1.36
_exptl_absorpt_coefficient_mu 1.283
_exptl_absorpt_correction_T_max 0.8408
_exptl_absorpt_correction_T_min 0.7744
_exptl_absorpt_correction_type empirical
_exptl_absorpt_process_details Sadabs
_exptl_crystal_colour Brown
_exptl_crystal_density_diffrn 1.697
_exptl_crystal_density_method 'not measured'
_exptl_crystal_description Needle
_exptl_crystal_F_000 1496
_exptl_crystal_size_max 0.21
_exptl_crystal_size_mid 0.17
_exptl_crystal_size_min 0.14
_refine_diff_density_max 2.678
_refine_diff_density_min -0.594
_refine_diff_density_rms 0.161
_refine_ls_extinction_method none
_refine_ls_goodness_of_fit_ref 1.024
_refine_ls_hydrogen_treatment constr
_refine_ls_matrix_type full
_refine_ls_number_parameters 406
_refine_ls_number_reflns 5430
_refine_ls_number_restraints 0
_refine_ls_restrained_S_all 1.024
_refine_ls_R_factor_all 0.0961
_refine_ls_R_factor_gt 0.0562
_refine_ls_shift/su_max 0.000
_refine_ls_shift/su_mean 0.000
_refine_ls_structure_factor_coef Fsqd
_refine_ls_weighting_details 'calc w=1/[\s^2^(Fo^2^)+(0.0771P)^2^+0.0000P] where P=(Fo^2^+2Fc^2^)/3'
_refine_ls_weighting_scheme calc
_refine_ls_wR_factor_gt 0.1275
_refine_ls_wR_factor_ref 0.1612
_reflns_number_gt 3568
_reflns_number_total 5430
_reflns_threshold_expression >2sigma(I)
_cod_data_source_file cg400756z_si_002.cif
_cod_data_source_block Complex1
_cod_depositor_comments
;
The following automatic conversions were performed:

'_symmetry_cell_setting' value 'Monoclinic' changed to 'monoclinic'
according to /home/saulius/struct/CIF-dictionaries/cif_core.dic
dictionary named 'cif_core.dic' version 2.4.2 from
2011-04-26.

'_exptl_absorpt_correction_type' value 'Empirical'
changed to 'empirical' according to
/home/saulius/struct/CIF-dictionaries/cif_core.dic dictionary named
'cif_core.dic' version 2.4.2 from
2011-04-26.

'_refine_ls_hydrogen_treatment' value 'Constr' changed
to 'constr' according to
/home/saulius/struct/CIF-dictionaries/cif_core.dic dictionary named
'cif_core.dic' version 2.4.2 from 2011-04-26.

Automatic conversion script
Id: cif_fix_values 1891 2012-01-12 08:04:46Z andrius 
;
_cod_original_sg_symbol_H-M P21/c
_cod_database_code 4508055

loop_
_symmetry_equiv_pos_as_xyz
'x, y, z'
'-x, y+1/2, -z+1/2'
'-x, -y, -z'
'x, -y-1/2, z-1/2'

loop_
_atom_site_label
_atom_site_type_symbol
_atom_site_fract_x
_atom_site_fract_y
_atom_site_fract_z
_atom_site_U_iso_or_equiv
_atom_site_adp_type
_atom_site_occupancy
_atom_site_symmetry_multiplicity
_atom_site_calc_flag
_atom_site_refinement_flags
Cd1 Cd 0.77839(3) 0.16033(3) 0.32318(5) 0.02174(18) Uani 1 1 d .
Fe1 Fe 0.79560(6) 0.01967(5) 0.82630(9) 0.0214(3) Uani 1 1 d .
O1 O 0.7261(3) 0.0803(2) 0.4623(5) 0.0270(11) Uani 1 1 d .
O2 O 0.7132(3) 0.1637(2) 0.6089(5) 0.0296(12) Uani 1 1 d .
O3 O 0.7588(3) 0.2711(2) 0.3447(5) 0.0342(13) Uani 1 1 d .
O4 O 0.8401(3) 0.1674(2) 1.0694(5) 0.0249(11) Uani 1 1 d .
O5 O 0.8354(3) 0.0754(2) 1.1927(5) 0.0274(11) Uani 1 1 d .
N1 N 0.9156(4) 0.1609(3) 0.4411(6) 0.0245(13) Uani 1 1 d .
N2 N 1.0303(4) 0.1747(3) 0.5943(6) 0.0226(13) Uani 1 1 d .
N3 N 1.2672(4) 0.2814(3) 1.0137(6) 0.0288(14) Uani 1 1 d .
N4 N 0.3110(4) 0.2613(3) -0.4094(6) 0.0290(14) Uani 1 1 d .
N5 N 0.5396(4) 0.1598(3) 0.0235(6) 0.0238(13) Uani 1 1 d .
N6 N 0.6461(4) 0.1524(3) 0.1924(6) 0.0243(13) Uani 1 1 d .
C1 C 0.9521(4) 0.2004(4) 0.5365(7) 0.0241(16) Uani 1 1 d .
H1 H 0.9278 0.2409 0.5617 0.029 Uiso 1 1 calc R
C2 C 1.0441(5) 0.1154(3) 0.5284(7) 0.0253(16) Uani 1 1 d .
H2 H 1.0922 0.0865 0.5445 0.030 Uiso 1 1 calc R
C3 C 0.9726(5) 0.1076(4) 0.4342(7) 0.0283(17) Uani 1 1 d .
H3 H 0.9638 0.0716 0.3743 0.034 Uiso 1 1 calc R
C4 C 1.0877(4) 0.2032(4) 0.7038(7) 0.0256(16) Uani 1 1 d .
C5 C 1.1000(5) 0.2705(4) 0.7172(7) 0.0268(16) Uani 1 1 d .
H5 H 1.0689 0.3000 0.6571 0.032 Uiso 1 1 calc R
C6 C 1.1599(5) 0.2942(4) 0.8225(7) 0.0294(17) Uani 1 1 d .
H6 H 1.1690 0.3400 0.8321 0.035 Uiso 1 1 calc R
C7 C 1.2058(4) 0.2511(4) 0.9127(7) 0.0250(16) Uani 1 1 d .
C8 C 1.1924(5) 0.1834(4) 0.8988(7) 0.0314(18) Uani 1 1 d .
H8 H 1.2230 0.1540 0.9597 0.038 Uiso 1 1 calc R
C9 C 1.1336(5) 0.1587(4) 0.7942(7) 0.0286(17) Uani 1 1 d .
H9 H 1.1248 0.1130 0.7843 0.034 Uiso 1 1 calc R
C10 C 0.6137(4) 0.1892(3) 0.0878(7) 0.0226(16) Uani 1 1 d .
H10 H 0.6378 0.2295 0.0615 0.027 Uiso 1 1 calc R
C11 C 0.5912(4) 0.0973(3) 0.1963(7) 0.0258(16) Uani 1 1 d .
H11 H 0.5985 0.0629 0.2603 0.031 Uiso 1 1 calc R
C12 C 0.5253(4) 0.1006(4) 0.0939(8) 0.0286(17) Uani 1 1 d .
H12 H 0.4798 0.0697 0.0743 0.034 Uiso 1 1 calc R
C13 C 0.4853(5) 0.1850(4) -0.0919(7) 0.0255(16) Uani 1 1 d .
C14 C 0.4357(5) 0.1399(4) -0.1749(8) 0.0351(19) Uani 1 1 d .
H14 H 0.4411 0.0943 -0.1585 0.042 Uiso 1 1 calc R
C15 C 0.3782(5) 0.1635(4) -0.2821(8) 0.0359(19) Uani 1 1 d .
H15 H 0.3442 0.1337 -0.3373 0.043 Uiso 1 1 calc R
C16 C 0.3713(4) 0.2310(4) -0.3074(7) 0.0265(17) Uani 1 1 d .
C17 C 0.4227(5) 0.2757(4) -0.2253(7) 0.0290(17) Uani 1 1 d .
H17 H 0.4183 0.3213 -0.2426 0.035 Uiso 1 1 calc R
C18 C 0.4805(4) 0.2522(4) -0.1172(7) 0.0260(16) Uani 1 1 d .
H18 H 0.5155 0.2818 -0.0628 0.031 Uiso 1 1 calc R
C19 C 0.7122(4) 0.1028(3) 0.5808(7) 0.0207(15) Uani 1 1 d .
C20 C 0.6961(4) 0.0525(3) 0.6881(7) 0.0222(16) Uani 1 1 d .
C21 C 0.7075(4) -0.0188(3) 0.6756(7) 0.0241(16) Uani 1 1 d .
H21 H 0.7218 -0.0416 0.5972 0.029 Uiso 1 1 calc R
C22 C 0.6930(5) -0.0473(4) 0.8046(7) 0.0289(17) Uani 1 1 d .
H22 H 0.6954 -0.0927 0.8252 0.035 Uiso 1 1 calc R
C23 C 0.6741(4) 0.0039(4) 0.8969(8) 0.0275(17) Uani 1 1 d .
H23 H 0.6630 -0.0018 0.9887 0.033 Uiso 1 1 calc R
C24 C 0.6750(5) 0.0657(4) 0.8261(7) 0.0272(17) Uani 1 1 d .
H24 H 0.6638 0.1074 0.8629 0.033 Uiso 1 1 calc R
C25 C 0.8506(4) 0.1056(3) 1.0829(7) 0.0196(15) Uani 1 1 d .
C26 C 0.8822(4) 0.0637(3) 0.9697(7) 0.0208(15) Uani 1 1 d .
C27 C 0.8938(5) -0.0065(4) 0.9719(7) 0.0264(17) Uani 1 1 d .
H27 H 0.8866 -0.0338 1.0475 0.032 Uiso 1 1 calc R
C28 C 0.9178(5) -0.0286(3) 0.8444(7) 0.0272(17) Uani 1 1 d .
H28 H 0.9299 -0.0725 0.8206 0.033 Uiso 1 1 calc R
C29 C 0.9204(5) 0.0285(4) 0.7570(7) 0.0294(17) Uani 1 1 d .
H29 H 0.9334 0.0283 0.6652 0.035 Uiso 1 1 calc R
C30 C 0.8997(4) 0.0855(4) 0.8343(7) 0.0240(16) Uani 1 1 d .
H30 H 0.8978 0.1294 0.8028 0.029 Uiso 1 1 calc R
O1W O 1.2279(4) 0.0327(3) 0.6724(7) 0.0604(19) Uani 1 1 d .
O2W O 0.526(2) -0.0282(14) 0.449(3) 0.46(2) Uani 1 1 d .

loop_
_atom_site_aniso_label
_atom_site_aniso_U_11
_atom_site_aniso_U_22
_atom_site_aniso_U_33
_atom_site_aniso_U_23
_atom_site_aniso_U_13
_atom_site_aniso_U_12
Cd1 0.0234(3) 0.0222(3) 0.0180(3) 0.0001(2) -0.00868(19) 0.0007(2)
Fe1 0.0246(6) 0.0230(6) 0.0159(5) 0.0003(4) -0.0023(4) -0.0012(4)
O1 0.036(3) 0.024(3) 0.020(3) 0.003(2) -0.005(2) 0.003(2)
O2 0.036(3) 0.022(3) 0.028(3) 0.000(2) -0.010(2) 0.004(2)
O3 0.051(4) 0.023(3) 0.026(3) 0.001(2) -0.016(2) -0.002(2)
O4 0.030(3) 0.020(3) 0.023(3) -0.005(2) -0.006(2) -0.002(2)
O5 0.035(3) 0.030(3) 0.016(3) 0.000(2) -0.002(2) 0.001(2)
N1 0.019(3) 0.036(4) 0.018(3) -0.001(3) -0.006(2) 0.005(3)
N2 0.022(3) 0.028(4) 0.017(3) -0.004(2) -0.002(2) 0.001(2)
N3 0.019(3) 0.041(4) 0.026(3) -0.006(3) -0.001(3) -0.001(3)
N4 0.017(3) 0.041(4) 0.027(4) 0.006(3) -0.006(3) 0.000(3)
N5 0.019(3) 0.030(3) 0.022(3) -0.006(3) -0.006(2) 0.002(2)
N6 0.019(3) 0.029(3) 0.024(3) 0.002(3) -0.008(2) -0.003(2)
C1 0.023(4) 0.024(4) 0.024(4) -0.001(3) -0.005(3) -0.001(3)
C2 0.026(4) 0.026(4) 0.023(4) 0.005(3) 0.000(3) 0.000(3)
C3 0.023(4) 0.038(5) 0.023(4) -0.002(3) -0.002(3) 0.002(3)
C4 0.015(4) 0.039(5) 0.022(4) -0.002(3) -0.005(3) 0.001(3)
C5 0.022(4) 0.032(4) 0.025(4) -0.003(3) -0.005(3) 0.002(3)
C6 0.039(5) 0.028(4) 0.020(4) -0.005(3) -0.007(3) 0.001(3)
C7 0.021(4) 0.036(5) 0.018(4) -0.006(3) 0.002(3) -0.001(3)
C8 0.025(4) 0.047(5) 0.020(4) 0.000(3) -0.010(3) 0.005(3)
C9 0.033(4) 0.029(4) 0.022(4) 0.003(3) -0.007(3) 0.000(3)
C10 0.016(4) 0.029(4) 0.021(4) -0.003(3) -0.010(3) -0.001(3)
C11 0.022(4) 0.020(4) 0.034(4) 0.006(3) -0.006(3) -0.003(3)
C12 0.017(4) 0.029(4) 0.039(5) 0.001(3) -0.004(3) -0.007(3)
C13 0.020(4) 0.037(5) 0.018(4) -0.005(3) -0.007(3) 0.004(3)
C14 0.033(5) 0.036(5) 0.033(5) -0.001(4) -0.017(3) 0.012(3)
C15 0.036(5) 0.042(5) 0.027(4) -0.007(4) -0.013(3) 0.005(4)
C16 0.019(4) 0.044(5) 0.016(4) 0.004(3) -0.001(3) 0.000(3)
C17 0.028(4) 0.034(5) 0.023(4) 0.006(3) -0.004(3) -0.006(3)
C18 0.014(3) 0.036(5) 0.027(4) -0.002(3) -0.003(3) -0.011(3)
C19 0.021(4) 0.024(4) 0.015(4) 0.003(3) -0.009(3) 0.004(3)
C20 0.021(4) 0.028(4) 0.017(4) -0.001(3) -0.005(3) -0.003(3)
C21 0.027(4) 0.019(4) 0.025(4) 0.000(3) -0.006(3) -0.006(3)
C22 0.031(4) 0.028(4) 0.026(4) 0.002(3) -0.006(3) -0.009(3)
C23 0.017(4) 0.039(5) 0.026(4) 0.001(3) -0.001(3) -0.008(3)
C24 0.022(4) 0.026(4) 0.032(4) 0.000(3) -0.009(3) -0.005(3)
C25 0.019(4) 0.021(4) 0.017(4) -0.001(3) -0.006(3) -0.006(3)
C26 0.018(4) 0.023(4) 0.020(4) 0.005(3) -0.002(3) 0.002(3)
C27 0.025(4) 0.029(4) 0.024(4) 0.004(3) -0.002(3) 0.004(3)
C28 0.028(4) 0.021(4) 0.032(4) -0.003(3) -0.001(3) 0.007(3)
C29 0.024(4) 0.043(5) 0.021(4) 0.001(3) 0.006(3) 0.005(3)
C30 0.025(4) 0.025(4) 0.021(4) 0.000(3) -0.006(3) -0.003(3)
O1W 0.083(5) 0.027(4) 0.073(5) -0.002(3) 0.024(4) 0.001(3)
O2W 0.57(5) 0.38(4) 0.41(4) -0.20(3) -0.18(4) 0.14(3)

loop_
_atom_type_symbol
_atom_type_description
_atom_type_scat_dispersion_real
_atom_type_scat_dispersion_imag
_atom_type_scat_source
C C 0.0033 0.0016 'International Tables Vol C Tables 4.2.6.8 and 6.1.1.4'
H H 0.0000 0.0000 'International Tables Vol C Tables 4.2.6.8 and 6.1.1.4'
N N 0.0061 0.0033 'International Tables Vol C Tables 4.2.6.8 and 6.1.1.4'
O O 0.0106 0.0060 'International Tables Vol C Tables 4.2.6.8 and 6.1.1.4'
Fe Fe 0.3463 0.8444 'International Tables Vol C Tables 4.2.6.8 and 6.1.1.4'
Zn Zn 0.2839 1.4301 'International Tables Vol C Tables 4.2.6.8 and 6.1.1.4'
Cd Cd -0.8075 1.2024 'International Tables Vol C Tables 4.2.6.8 and 6.1.1.4'

loop_
_geom_angle_atom_site_label_1
_geom_angle_atom_site_label_2
_geom_angle_atom_site_label_3
_geom_angle
_geom_angle_site_symmetry_1
_geom_angle_site_symmetry_3
O3 Cd1 O1 125.71(18) . .
O3 Cd1 N6 90.33(19) . .
O1 Cd1 N6 87.44(19) . .
O3 Cd1 N1 93.94(19) . .
O1 Cd1 N1 92.63(19) . .
N6 Cd1 N1 174.7(2) . .
O3 Cd1 O5 145.92(18) . 1_554
O1 Cd1 O5 88.31(17) . 1_554
N6 Cd1 O5 89.30(19) . 1_554
N1 Cd1 O5 85.39(18) . 1_554
C23 Fe1 C26 112.3(3) . .
C23 Fe1 C27 110.4(3) . .
C26 Fe1 C27 40.8(3) . .
C23 Fe1 C24 40.8(3) . .
C26 Fe1 C24 109.1(3) . .
C27 Fe1 C24 135.7(3) . .
C23 Fe1 C20 68.9(3) . .
C26 Fe1 C20 135.2(3) . .
C27 Fe1 C20 175.7(3) . .
C24 Fe1 C20 41.1(3) . .
C23 Fe1 C30 142.8(3) . .
C26 Fe1 C30 41.1(3) . .
C27 Fe1 C30 68.1(3) . .
C24 Fe1 C30 112.9(3) . .
C20 Fe1 C30 109.7(3) . .
C23 Fe1 C22 40.4(3) . .
C26 Fe1 C22 142.5(3) . .
C27 Fe1 C22 113.8(3) . .
C24 Fe1 C22 68.3(3) . .
C20 Fe1 C22 68.6(3) . .
C30 Fe1 C22 176.1(3) . .
C23 Fe1 C21 68.6(3) . .
C26 Fe1 C21 176.2(3) . .
C27 Fe1 C21 142.8(3) . .
C24 Fe1 C21 69.1(3) . .
C20 Fe1 C21 41.4(3) . .
C30 Fe1 C21 136.0(3) . .
C22 Fe1 C21 40.4(3) . .
C23 Fe1 C29 175.9(3) . .
C26 Fe1 C29 68.7(3) . .
C27 Fe1 C29 67.6(3) . .
C24 Fe1 C29 143.1(3) . .
C20 Fe1 C29 113.4(3) . .
C30 Fe1 C29 40.4(3) . .
C22 Fe1 C29 136.5(3) . .
C21 Fe1 C29 110.7(3) . .
C23 Fe1 C28 135.7(3) . .
C26 Fe1 C28 68.2(3) . .
C27 Fe1 C28 39.7(3) . .
C24 Fe1 C28 175.1(3) . .
C20 Fe1 C28 143.7(3) . .
C30 Fe1 C28 68.0(3) . .
C22 Fe1 C28 111.1(3) . .
C21 Fe1 C28 113.8(3) . .
C29 Fe1 C28 40.5(3) . .
C19 O1 Cd1 112.3(4) . .
C25 O5 Cd1 102.2(4) . 1_556
C1 N1 C3 106.1(6) . .
C1 N1 Cd1 132.2(5) . .
C3 N1 Cd1 121.0(5) . .
C1 N2 C2 106.9(5) . .
C1 N2 C4 127.2(6) . .
C2 N2 C4 125.9(6) . .
N4 N3 C7 113.1(6) 4_667 .
N3 N4 C16 113.0(6) 4_464 .
C10 N5 C12 107.1(6) . .
C10 N5 C13 127.0(6) . .
C12 N5 C13 125.9(6) . .
C10 N6 C11 106.4(6) . .
C10 N6 Cd1 130.1(5) . .
C11 N6 Cd1 122.6(4) . .
N1 C1 N2 111.3(6) . .
N1 C1 H1 124.3 . .
N2 C1 H1 124.3 . .
C3 C2 N2 105.8(6) . .
C3 C2 H2 127.1 . .
N2 C2 H2 127.1 . .
C2 C3 N1 109.9(6) . .
C2 C3 H3 125.1 . .
N1 C3 H3 125.1 . .
C5 C4 C9 120.9(7) . .
C5 C4 N2 122.1(6) . .
C9 C4 N2 117.0(7) . .
C4 C5 C6 118.8(7) . .
C4 C5 H5 120.6 . .
C6 C5 H5 120.6 . .
C7 C6 C5 121.1(7) . .
C7 C6 H6 119.4 . .
C5 C6 H6 119.4 . .
C8 C7 C6 119.6(6) . .
C8 C7 N3 124.5(6) . .
C6 C7 N3 115.9(6) . .
C7 C8 C9 120.2(7) . .
C7 C8 H8 119.9 . .
C9 C8 H8 119.9 . .
C8 C9 C4 119.5(7) . .
C8 C9 H9 120.3 . .
C4 C9 H9 120.3 . .
N6 C10 N5 110.5(6) . .
N6 C10 H10 124.7 . .
N5 C10 H10 124.7 . .
C12 C11 N6 110.3(6) . .
C12 C11 H11 124.8 . .
N6 C11 H11 124.8 . .
C11 C12 N5 105.7(6) . .
C11 C12 H12 127.2 . .
N5 C12 H12 127.2 . .
C18 C13 C14 121.1(6) . .
C18 C13 N5 120.5(6) . .
C14 C13 N5 118.4(7) . .
C15 C14 C13 119.4(7) . .
C15 C14 H14 120.3 . .
C13 C14 H14 120.3 . .
C16 C15 C14 120.3(7) . .
C16 C15 H15 119.9 . .
C14 C15 H15 119.9 . .
C15 C16 C17 119.9(6) . .
C15 C16 N4 125.2(6) . .
C17 C16 N4 114.8(7) . .
C16 C17 C18 120.0(7) . .
C16 C17 H17 120.0 . .
C18 C17 H17 120.0 . .
C13 C18 C17 119.3(6) . .
C13 C18 H18 120.4 . .
C17 C18 H18 120.4 . .
O2 C19 O1 123.0(6) . .
O2 C19 C20 120.5(6) . .
O1 C19 C20 116.5(6) . .
C24 C20 C21 107.3(6) . .
C24 C20 C19 126.7(6) . .
C21 C20 C19 125.7(6) . .
C24 C20 Fe1 69.2(4) . .
C21 C20 Fe1 69.6(4) . .
C19 C20 Fe1 122.0(4) . .
C22 C21 C20 107.3(6) . .
C22 C21 Fe1 69.7(4) . .
C20 C21 Fe1 69.1(4) . .
C22 C21 H21 126.4 . .
C20 C21 H21 126.4 . .
Fe1 C21 H21 126.5 . .
C23 C22 C21 109.0(7) . .
C23 C22 Fe1 69.2(4) . .
C21 C22 Fe1 69.9(4) . .
C23 C22 H22 125.5 . .
C21 C22 H22 125.5 . .
Fe1 C22 H22 127.0 . .
C22 C23 C24 108.4(7) . .
C22 C23 Fe1 70.4(4) . .
C24 C23 Fe1 69.9(4) . .
C22 C23 H23 125.8 . .
C24 C23 H23 125.8 . .
Fe1 C23 H23 125.5 . .
C23 C24 C20 107.9(6) . .
C23 C24 Fe1 69.4(4) . .
C20 C24 Fe1 69.7(4) . .
C23 C24 H24 126.0 . .
C20 C24 H24 126.0 . .
Fe1 C24 H24 126.5 . .
O4 C25 O5 122.1(6) . .
O4 C25 C26 121.5(6) . .
O5 C25 C26 116.4(6) . .
C27 C26 C30 106.5(6) . .
C27 C26 C25 126.3(6) . .
C30 C26 C25 127.0(6) . .
C27 C26 Fe1 69.6(4) . .
C30 C26 Fe1 69.8(4) . .
C25 C26 Fe1 121.8(4) . .
C28 C27 C26 110.1(6) . .
C28 C27 Fe1 71.7(4) . .
C26 C27 Fe1 69.6(4) . .
C28 C27 H27 125.0 . .
C26 C27 H27 125.0 . .
Fe1 C27 H27 125.3 . .
C27 C28 C29 107.3(6) . .
C27 C28 Fe1 68.6(4) . .
C29 C28 Fe1 69.0(4) . .
C27 C28 H28 126.4 . .
C29 C28 H28 126.4 . .
Fe1 C28 H28 127.6 . .
C30 C29 C28 108.1(6) . .
C30 C29 Fe1 69.4(4) . .
C28 C29 Fe1 70.5(4) . .
C30 C29 H29 125.9 . .
C28 C29 H29 125.9 . .
Fe1 C29 H29 125.7 . .
C29 C30 C26 108.0(6) . .
C29 C30 Fe1 70.1(4) . .
C26 C30 Fe1 69.0(4) . .
C29 C30 H30 126.0 . .
C26 C30 H30 126.0 . .
Fe1 C30 H30 126.4 . .

loop_
_geom_bond_atom_site_label_1
_geom_bond_atom_site_label_2
_geom_bond_distance
_geom_bond_site_symmetry_2
Cd1 O3 2.249(5) .
Cd1 O1 2.278(5) .
Cd1 N6 2.280(5) .
Cd1 N1 2.281(5) .
Cd1 O5 2.328(5) 1_554
Fe1 C23 2.028(7) .
Fe1 C26 2.033(7) .
Fe1 C27 2.033(7) .
Fe1 C24 2.035(7) .
Fe1 C20 2.040(7) .
Fe1 C30 2.044(7) .
Fe1 C22 2.044(7) .
Fe1 C21 2.047(6) .
Fe1 C29 2.053(7) .
Fe1 C28 2.072(7) .
O1 C19 1.272(8) .
O2 C19 1.249(8) .
O4 C25 1.252(8) .
O5 C25 1.265(8) .
O5 Cd1 2.328(5) 1_556
N1 C1 1.307(9) .
N1 C3 1.373(9) .
N2 C1 1.364(8) .
N2 C2 1.373(8) .
N2 C4 1.435(8) .
N3 N4 1.282(8) 4_667
N3 C7 1.430(8) .
N4 N3 1.282(8) 4_464
N4 C16 1.426(8) .
N5 C10 1.367(8) .
N5 C12 1.394(9) .
N5 C13 1.428(9) .
N6 C10 1.318(8) .
N6 C11 1.380(8) .
C1 H1 0.9300 .
C2 C3 1.365(9) .
C2 H2 0.9300 .
C3 H3 0.9300 .
C4 C5 1.366(10) .
C4 C9 1.394(10) .
C5 C6 1.394(9) .
C5 H5 0.9300 .
C6 C7 1.377(10) .
C6 H6 0.9300 .
C7 C8 1.376(10) .
C8 C9 1.385(9) .
C8 H8 0.9300 .
C9 H9 0.9300 .
C10 H10 0.9300 .
C11 C12 1.350(9) .
C11 H11 0.9300 .
C12 H12 0.9300 .
C13 C18 1.368(10) .
C13 C14 1.387(10) .
C14 C15 1.385(10) .
C14 H14 0.9300 .
C15 C16 1.375(10) .
C15 H15 0.9300 .
C16 C17 1.392(10) .
C17 C18 1.393(9) .
C17 H17 0.9300 .
C18 H18 0.9300 .
C19 C20 1.484(9) .
C20 C24 1.430(10) .
C20 C21 1.444(9) .
C21 C22 1.413(9) .
C21 H21 0.9300 .
C22 C23 1.408(10) .
C22 H22 0.9300 .
C23 C24 1.416(10) .
C23 H23 0.9300 .
C24 H24 0.9300 .
C25 C26 1.493(9) .
C26 C27 1.416(9) .
C26 C30 1.432(9) .
C27 C28 1.393(10) .
C27 H27 0.9300 .
C28 C29 1.427(10) .
C28 H28 0.9300 .
C29 C30 1.416(10) .
C29 H29 0.9300 .
C30 H30 0.9300 .
O2W O2W 1.73(4) 3_656

loop_
_geom_torsion_atom_site_label_1
_geom_torsion_atom_site_label_2
_geom_torsion_atom_site_label_3
_geom_torsion_atom_site_label_4
_geom_torsion
_geom_torsion_site_symmetry_1
O3 Cd1 O1 C19 -23.5(5) .
N6 Cd1 O1 C19 -112.1(4) .
N1 Cd1 O1 C19 73.2(4) .
O5 Cd1 O1 C19 158.5(4) 1_554
O3 Cd1 N1 C1 26.9(7) .
O1 Cd1 N1 C1 -99.1(7) .
N6 Cd1 N1 C1 170(2) .
O5 Cd1 N1 C1 172.8(7) 1_554
O3 Cd1 N1 C3 -164.0(5) .
O1 Cd1 N1 C3 69.9(5) .
N6 Cd1 N1 C3 -21(3) .
O5 Cd1 N1 C3 -18.2(5) 1_554
O3 Cd1 N6 C10 46.5(6) .
O1 Cd1 N6 C10 172.3(6) .
N1 Cd1 N6 C10 -97(2) .
O5 Cd1 N6 C10 -99.4(6) 1_554
O3 Cd1 N6 C11 -146.0(5) .
O1 Cd1 N6 C11 -20.2(5) .
N1 Cd1 N6 C11 71(2) .
O5 Cd1 N6 C11 68.1(5) 1_554
C3 N1 C1 N2 -0.9(8) .
Cd1 N1 C1 N2 169.3(4) .
C2 N2 C1 N1 1.0(8) .
C4 N2 C1 N1 -178.5(6) .
C1 N2 C2 C3 -0.7(7) .
C4 N2 C2 C3 178.9(6) .
N2 C2 C3 N1 0.1(8) .
C1 N1 C3 C2 0.5(8) .
Cd1 N1 C3 C2 -171.1(4) .
C1 N2 C4 C5 -35.5(10) .
C2 N2 C4 C5 145.0(7) .
C1 N2 C4 C9 146.8(7) .
C2 N2 C4 C9 -32.6(10) .
C9 C4 C5 C6 0.4(11) .
N2 C4 C5 C6 -177.1(7) .
C4 C5 C6 C7 -0.5(11) .
C5 C6 C7 C8 0.1(11) .
C5 C6 C7 N3 178.2(7) .
N4 N3 C7 C8 1.1(10) 4_667
N4 N3 C7 C6 -176.9(6) 4_667
C6 C7 C8 C9 0.4(11) .
N3 C7 C8 C9 -177.6(7) .
C7 C8 C9 C4 -0.4(11) .
C5 C4 C9 C8 0.0(11) .
N2 C4 C9 C8 177.7(7) .
C11 N6 C10 N5 -0.1(8) .
Cd1 N6 C10 N5 168.9(4) .
C12 N5 C10 N6 0.2(8) .
C13 N5 C10 N6 178.8(6) .
C10 N6 C11 C12 0.1(8) .
Cd1 N6 C11 C12 -170.0(5) .
N6 C11 C12 N5 0.0(8) .
C10 N5 C12 C11 -0.1(8) .
C13 N5 C12 C11 -178.8(7) .
C10 N5 C13 C18 -26.1(10) .
C12 N5 C13 C18 152.4(7) .
C10 N5 C13 C14 155.8(7) .
C12 N5 C13 C14 -25.7(10) .
C18 C13 C14 C15 -2.2(12) .
N5 C13 C14 C15 175.9(7) .
C13 C14 C15 C16 0.9(12) .
C14 C15 C16 C17 0.3(12) .
C14 C15 C16 N4 -176.2(7) .
N3 N4 C16 C15 -5.7(10) 4_464
N3 N4 C16 C17 177.6(6) 4_464
C15 C16 C17 C18 -0.4(11) .
N4 C16 C17 C18 176.5(6) .
C14 C13 C18 C17 2.1(11) .
N5 C13 C18 C17 -175.9(6) .
C16 C17 C18 C13 -0.8(11) .
Cd1 O1 C19 O2 10.9(8) .
Cd1 O1 C19 C20 -167.8(4) .
O2 C19 C20 C24 4.3(10) .
O1 C19 C20 C24 -177.0(6) .
O2 C19 C20 C21 -169.3(6) .
O1 C19 C20 C21 9.5(9) .
O2 C19 C20 Fe1 -82.5(7) .
O1 C19 C20 Fe1 96.2(6) .
C23 Fe1 C20 C24 37.6(4) .
C26 Fe1 C20 C24 -63.3(5) .
C27 Fe1 C20 C24 -44(4) .
C30 Fe1 C20 C24 -102.6(4) .
C22 Fe1 C20 C24 81.1(4) .
C21 Fe1 C20 C24 118.8(6) .
C29 Fe1 C20 C24 -146.1(4) .
C28 Fe1 C20 C24 178.0(5) .
C23 Fe1 C20 C21 -81.2(4) .
C26 Fe1 C20 C21 177.9(4) .
C27 Fe1 C20 C21 -163(4) .
C24 Fe1 C20 C21 -118.8(6) .
C30 Fe1 C20 C21 138.6(4) .
C22 Fe1 C20 C21 -37.6(4) .
C29 Fe1 C20 C21 95.2(4) .
C28 Fe1 C20 C21 59.3(6) .
C23 Fe1 C20 C19 158.7(6) .
C26 Fe1 C20 C19 57.7(7) .
C27 Fe1 C20 C19 77(4) .
C24 Fe1 C20 C19 121.1(7) .
C30 Fe1 C20 C19 18.5(6) .
C22 Fe1 C20 C19 -157.8(6) .
C21 Fe1 C20 C19 -120.1(7) .
C29 Fe1 C20 C19 -25.0(7) .
C28 Fe1 C20 C19 -60.9(8) .
C24 C20 C21 C22 0.3(7) .
C19 C20 C21 C22 174.9(6) .
Fe1 C20 C21 C22 59.4(5) .
C24 C20 C21 Fe1 -59.2(4) .
C19 C20 C21 Fe1 115.4(6) .
C23 Fe1 C21 C22 -36.8(4) .
C26 Fe1 C21 C22 -142(4) .
C27 Fe1 C21 C22 59.1(6) .
C24 Fe1 C21 C22 -80.7(5) .
C20 Fe1 C21 C22 -118.8(6) .
C30 Fe1 C21 C22 177.5(4) .
C29 Fe1 C21 C22 138.9(4) .
C28 Fe1 C21 C22 95.1(5) .
C23 Fe1 C21 C20 81.9(4) .
C26 Fe1 C21 C20 -23(4) .
C27 Fe1 C21 C20 177.8(4) .
C24 Fe1 C21 C20 38.1(4) .
C30 Fe1 C21 C20 -63.7(5) .
C22 Fe1 C21 C20 118.8(6) .
C29 Fe1 C21 C20 -102.4(4) .
C28 Fe1 C21 C20 -146.2(4) .
C20 C21 C22 C23 -0.8(7) .
Fe1 C21 C22 C23 58.2(5) .
C20 C21 C22 Fe1 -59.0(4) .
C26 Fe1 C22 C23 55.5(6) .
C27 Fe1 C22 C23 93.9(5) .
C24 Fe1 C22 C23 -37.9(4) .
C20 Fe1 C22 C23 -82.2(4) .
C30 Fe1 C22 C23 -147(4) .
C21 Fe1 C22 C23 -120.7(6) .
C29 Fe1 C22 C23 175.9(4) .
C28 Fe1 C22 C23 136.9(4) .
C23 Fe1 C22 C21 120.7(6) .
C26 Fe1 C22 C21 176.2(4) .
C27 Fe1 C22 C21 -145.4(4) .
C24 Fe1 C22 C21 82.8(5) .
C20 Fe1 C22 C21 38.5(4) .
C30 Fe1 C22 C21 -26(4) .
C29 Fe1 C22 C21 -63.5(6) .
C28 Fe1 C22 C21 -102.4(5) .
C21 C22 C23 C24 1.1(8) .
Fe1 C22 C23 C24 59.7(5) .
C21 C22 C23 Fe1 -58.7(5) .
C26 Fe1 C23 C22 -147.1(4) .
C27 Fe1 C23 C22 -103.2(4) .
C24 Fe1 C23 C22 119.2(6) .
C20 Fe1 C23 C22 81.3(4) .
C30 Fe1 C23 C22 176.5(4) .
C21 Fe1 C23 C22 36.8(4) .
C29 Fe1 C23 C22 -44(4) .
C28 Fe1 C23 C22 -65.9(6) .
C26 Fe1 C23 C24 93.7(4) .
C27 Fe1 C23 C24 137.6(4) .
C20 Fe1 C23 C24 -37.9(4) .
C30 Fe1 C23 C24 57.3(6) .
C22 Fe1 C23 C24 -119.2(6) .
C21 Fe1 C23 C24 -82.4(4) .
C29 Fe1 C23 C24 -163(4) .
C28 Fe1 C23 C24 174.9(4) .
C22 C23 C24 C20 -0.9(8) .
Fe1 C23 C24 C20 59.2(5) .
C22 C23 C24 Fe1 -60.1(5) .
C21 C20 C24 C23 0.4(7) .
C19 C20 C24 C23 -174.1(6) .
Fe1 C20 C24 C23 -59.0(5) .
C21 C20 C24 Fe1 59.4(4) .
C19 C20 C24 Fe1 -115.2(7) .
C26 Fe1 C24 C23 -102.4(4) .
C27 Fe1 C24 C23 -64.9(6) .
C20 Fe1 C24 C23 119.4(6) .
C30 Fe1 C24 C23 -146.5(4) .
C22 Fe1 C24 C23 37.5(4) .
C21 Fe1 C24 C23 81.1(4) .
C29 Fe1 C24 C23 178.0(5) .
C28 Fe1 C24 C23 -47(3) .
C23 Fe1 C24 C20 -119.4(6) .
C26 Fe1 C24 C20 138.2(4) .
C27 Fe1 C24 C20 175.7(4) .
C30 Fe1 C24 C20 94.2(4) .
C22 Fe1 C24 C20 -81.8(4) .
C21 Fe1 C24 C20 -38.3(4) .
C29 Fe1 C24 C20 58.6(6) .
C28 Fe1 C24 C20 -166(3) .
Cd1 O5 C25 O4 4.6(7) 1_556
Cd1 O5 C25 C26 -175.5(4) 1_556
O4 C25 C26 C27 -178.0(6) .
O5 C25 C26 C27 2.2(10) .
O4 C25 C26 C30 -3.3(10) .
O5 C25 C26 C30 176.8(6) .
O4 C25 C26 Fe1 -91.0(7) .
O5 C25 C26 Fe1 89.1(6) .
C23 Fe1 C26 C27 95.7(4) .
C24 Fe1 C26 C27 139.3(4) .
C20 Fe1 C26 C27 177.8(4) .
C30 Fe1 C26 C27 -117.4(6) .
C22 Fe1 C26 C27 60.4(6) .
C21 Fe1 C26 C27 -160(4) .
C29 Fe1 C26 C27 -80.0(4) .
C28 Fe1 C26 C27 -36.3(4) .
C23 Fe1 C26 C30 -146.9(4) .
C27 Fe1 C26 C30 117.4(6) .
C24 Fe1 C26 C30 -103.3(4) .
C20 Fe1 C26 C30 -64.9(5) .
C22 Fe1 C26 C30 177.8(5) .
C21 Fe1 C26 C30 -43(4) .
C29 Fe1 C26 C30 37.4(4) .
C28 Fe1 C26 C30 81.1(4) .
C23 Fe1 C26 C25 -25.1(6) .
C27 Fe1 C26 C25 -120.9(7) .
C24 Fe1 C26 C25 18.5(6) .
C20 Fe1 C26 C25 56.9(7) .
C30 Fe1 C26 C25 121.8(7) .
C22 Fe1 C26 C25 -60.5(7) .
C21 Fe1 C26 C25 79(4) .
C29 Fe1 C26 C25 159.2(6) .
C28 Fe1 C26 C25 -157.2(6) .
C30 C26 C27 C28 0.1(8) .
C25 C26 C27 C28 175.6(6) .
Fe1 C26 C27 C28 60.5(5) .
C30 C26 C27 Fe1 -60.4(4) .
C25 C26 C27 Fe1 115.1(6) .
C23 Fe1 C27 C28 138.5(4) .
C26 Fe1 C27 C28 -120.6(6) .
C24 Fe1 C27 C28 177.6(4) .
C20 Fe1 C27 C28 -142(4) .
C30 Fe1 C27 C28 -81.5(5) .
C22 Fe1 C27 C28 94.8(5) .
C21 Fe1 C27 C28 57.4(6) .
C29 Fe1 C27 C28 -37.7(4) .
C23 Fe1 C27 C26 -101.0(4) .
C24 Fe1 C27 C26 -61.8(6) .
C20 Fe1 C27 C26 -21(4) .
C30 Fe1 C27 C26 39.0(4) .
C22 Fe1 C27 C26 -144.6(4) .
C21 Fe1 C27 C26 177.9(4) .
C29 Fe1 C27 C26 82.9(4) .
C28 Fe1 C27 C26 120.6(6) .
C26 C27 C28 C29 -0.9(8) .
Fe1 C27 C28 C29 58.4(5) .
C26 C27 C28 Fe1 -59.2(5) .
C23 Fe1 C28 C27 -62.9(6) .
C26 Fe1 C28 C27 37.3(4) .
C24 Fe1 C28 C27 -20(3) .
C20 Fe1 C28 C27 175.5(4) .
C30 Fe1 C28 C27 81.8(4) .
C22 Fe1 C28 C27 -102.3(5) .
C21 Fe1 C28 C27 -146.1(4) .
C29 Fe1 C28 C27 119.5(6) .
C23 Fe1 C28 C29 177.6(4) .
C26 Fe1 C28 C29 -82.2(4) .
C27 Fe1 C28 C29 -119.5(6) .
C24 Fe1 C28 C29 -139(3) .
C20 Fe1 C28 C29 56.0(6) .
C30 Fe1 C28 C29 -37.7(4) .
C22 Fe1 C28 C29 138.2(4) .
C21 Fe1 C28 C29 94.4(4) .
C27 C28 C29 C30 1.3(8) .
Fe1 C28 C29 C30 59.5(5) .
C27 C28 C29 Fe1 -58.1(5) .
C23 Fe1 C29 C30 -143(4) .
C26 Fe1 C29 C30 -38.0(4) .
C27 Fe1 C29 C30 -82.1(4) .
C24 Fe1 C29 C30 55.6(6) .
C20 Fe1 C29 C30 93.3(4) .
C22 Fe1 C29 C30 176.3(4) .
C21 Fe1 C29 C30 138.0(4) .
C28 Fe1 C29 C30 -119.1(6) .
C23 Fe1 C29 C28 -24(4) .
C26 Fe1 C29 C28 81.1(4) .
C27 Fe1 C29 C28 37.0(4) .
C24 Fe1 C29 C28 174.7(5) .
C20 Fe1 C29 C28 -147.6(4) .
C30 Fe1 C29 C28 119.1(6) .
C22 Fe1 C29 C28 -64.6(6) .
C21 Fe1 C29 C28 -102.9(4) .
C28 C29 C30 C26 -1.3(8) .
Fe1 C29 C30 C26 58.8(5) .
C28 C29 C30 Fe1 -60.1(5) .
C27 C26 C30 C29 0.7(7) .
C25 C26 C30 C29 -174.8(6) .
Fe1 C26 C30 C29 -59.5(5) .
C27 C26 C30 Fe1 60.3(5) .
C25 C26 C30 Fe1 -115.2(7) .
C23 Fe1 C30 C29 175.9(5) .
C26 Fe1 C30 C29 119.3(6) .
C27 Fe1 C30 C29 80.6(4) .
C24 Fe1 C30 C29 -147.5(4) .
C20 Fe1 C30 C29 -103.4(4) .
C22 Fe1 C30 C29 -40(4) .
C21 Fe1 C30 C29 -64.4(6) .
C28 Fe1 C30 C29 37.7(4) .
C23 Fe1 C30 C26 56.6(6) .
C27 Fe1 C30 C26 -38.7(4) .
C24 Fe1 C30 C26 93.2(4) .
C20 Fe1 C30 C26 137.3(4) .
C22 Fe1 C30 C26 -160(4) .
C21 Fe1 C30 C26 176.3(4) .
C29 Fe1 C30 C26 -119.3(6) .
C28 Fe1 C30 C26 -81.6(4) .
